data_4309549
loop_
_publ_author_name
'Richard D. Adams'
'Burjor Captain'
'Rolfe H. Herber'
'Mikael Johansson'
'Israel Nowik'
'Jack L. Smith'
'Mark D. Smith'

_publ_section_title
;
Addition of Palladium and Platinum Tri-tert-Butylphosphine Groups to
Re-Sn and Re-Ge Bonds
;
_journal_name_full 'Inorganic Chemistry'
_journal_page_first 6346
_journal_page_last 6358
_journal_paper_doi 10.1021/ic051077x
_journal_volume 44
_journal_year 2005
_chemical_formula_moiety 'C32 H20 O8 Re2 Sn2'
_chemical_formula_sum 'C32 H20 O8 Re2 Sn2'
_chemical_formula_weight 1142.26
_chemical_name_systematic
; 
 ? 
;
_space_group_IT_number 15
_symmetry_cell_setting monoclinic
_symmetry_space_group_name_Hall '-C 2yc'
_symmetry_space_group_name_H-M 'C 1 2/c 1'
_atom_sites_solution_hydrogens geom
_atom_sites_solution_primary direct
_atom_sites_solution_secondary difmap
_audit_creation_method SHELXL-97
_cell_angle_alpha 90.00
_cell_angle_beta 102.2830(10)
_cell_angle_gamma 90.00
_cell_formula_units_Z 4
_cell_length_a 12.7904(6)
_cell_length_b 10.8809(5)
_cell_length_c 24.0014(12)
_cell_measurement_reflns_used 6062
_cell_measurement_temperature 296(2)
_cell_measurement_theta_max 28.21
_cell_measurement_theta_min 2.48
_cell_volume 3263.8(3)
_computing_cell_refinement 'SAINT+  V6.2 (Bruker, 2001)'
_computing_data_collection 'SMART V5.625 (Bruker, 2001)'
_computing_data_reduction 'SAINT+  V6.2'
_computing_molecular_graphics 'SHELXTL V6.1 (Sheldrick, 1997)'
_computing_publication_material 'SHELXTL V6.1'
_computing_structure_refinement 'SHELXL-97 (Sheldrick, 1997)'
_computing_structure_solution 'SHELXS-97 (Sheldrick, 1990)'
_diffrn_ambient_temperature 296(2)
_diffrn_measured_fraction_theta_full 0.994
_diffrn_measured_fraction_theta_max 0.994
_diffrn_measurement_device_type 'Bruker SMART APEX CCD diffractometer'
_diffrn_measurement_method 'omega scans'
_diffrn_radiation_monochromator graphite
_diffrn_radiation_source 'fine-focus sealed tube'
_diffrn_radiation_type MoK\a
_diffrn_radiation_wavelength 0.71073
_diffrn_reflns_av_R_equivalents 0.0199
_diffrn_reflns_av_sigmaI/netI 0.0239
_diffrn_reflns_limit_h_max 17
_diffrn_reflns_limit_h_min -16
_diffrn_reflns_limit_k_max 14
_diffrn_reflns_limit_k_min -10
_diffrn_reflns_limit_l_max 31
_diffrn_reflns_limit_l_min -30
_diffrn_reflns_number 12208
_diffrn_reflns_theta_full 28.28
_diffrn_reflns_theta_max 28.28
_diffrn_reflns_theta_min 1.74
_diffrn_standards_decay_% <1
_exptl_absorpt_coefficient_mu 8.954
_exptl_absorpt_correction_T_max 0.639
_exptl_absorpt_correction_T_min 0.143
_exptl_absorpt_correction_type multi-scan
_exptl_absorpt_process_details '(SADABS, Bruker, 1997)'
_exptl_crystal_colour yellow
_exptl_crystal_density_diffrn 2.325
_exptl_crystal_density_method 'not measured'
_exptl_crystal_description block
_exptl_crystal_F_000 2104
_exptl_crystal_size_max 0.38
_exptl_crystal_size_mid 0.21
_exptl_crystal_size_min 0.05
_refine_diff_density_max 0.906
_refine_diff_density_min -0.824
_refine_diff_density_rms 0.137
_refine_ls_extinction_method none
_refine_ls_goodness_of_fit_ref 1.068
_refine_ls_hydrogen_treatment constr
_refine_ls_matrix_type full
_refine_ls_number_parameters 199
_refine_ls_number_reflns 4028
_refine_ls_number_restraints 0
_refine_ls_restrained_S_all 1.068
_refine_ls_R_factor_all 0.0248
_refine_ls_R_factor_gt 0.0211
_refine_ls_shift/su_max 0.001
_refine_ls_shift/su_mean 0.000
_refine_ls_structure_factor_coef Fsqd
_refine_ls_weighting_details 'calc w=1/[\s^2^(Fo^2^)+(0.0300P)^2^+0.1875P] where P=(Fo^2^+2Fc^2^)/3'
_refine_ls_weighting_scheme calc
_refine_ls_wR_factor_gt 0.0536
_refine_ls_wR_factor_ref 0.0551
_reflns_number_gt 3597
_reflns_number_total 4028
_reflns_threshold_expression >2sigma(I)
_cod_data_source_file ic051077xsi20050630_093546.cif
_cod_data_source_block re2sn2m296
_cod_depositor_comments
;
The following automatic conversions were performed:
'_symmetry_cell_setting' value 'Monoclinic' changed to 'monoclinic'
according to '/home/saulius/struct/CIF-dictionaries/cif_core.dic'
dictionary named 'cif_core.dic' version 2.4.1 from
2010-06-29.

'_exptl_absorpt_correction_type' value 'Multi-Scan' changed
to 'multi-scan' according to
'/home/saulius/struct/CIF-dictionaries/cif_core.dic' dictionary named
'cif_core.dic' version 2.4.1 from 2010-06-29.

Automatic conversion script
Id: cif_fix_enum 1527 2010-12-29 10:47:43Z saulius 
;
_cod_database_code 4309549

loop_
_symmetry_equiv_pos_as_xyz
'x, y, z'
'-x, y, -z+1/2'
'x+1/2, y+1/2, z'
'-x+1/2, y+1/2, -z+1/2'
'-x, -y, -z'
'x, -y, z-1/2'
'-x+1/2, -y+1/2, -z'
'x+1/2, -y+1/2, z-1/2'

loop_
_atom_site_label
_atom_site_type_symbol
_atom_site_fract_x
_atom_site_fract_y
_atom_site_fract_z
_atom_site_U_iso_or_equiv
_atom_site_adp_type
_atom_site_occupancy
_atom_site_symmetry_multiplicity
_atom_site_calc_flag
_atom_site_refinement_flags
_atom_site_disorder_assembly
_atom_site_disorder_group
Re1 Re 0.136099(9) 0.797319(10) 0.006561(5) 0.03155(5) Uani 1 1 d . . .
Sn1 Sn 0.318318(17) 0.800212(18) 0.091934(9) 0.03337(6) Uani 1 1 d . . .
O11 O 0.0490(2) 0.9247(3) 0.10161(12) 0.0599(7) Uani 1 1 d . . .
O12 O 0.0946(2) 0.5327(3) 0.04872(13) 0.0662(8) Uani 1 1 d . . .
O13 O -0.0875(2) 0.7930(3) -0.07299(16) 0.0751(10) Uani 1 1 d . . .
O14 O 0.1876(2) 1.0612(3) -0.03051(13) 0.0624(7) Uani 1 1 d . . .
C11 C 0.0839(3) 0.8738(3) 0.06799(14) 0.0397(7) Uani 1 1 d . . .
C12 C 0.1097(2) 0.6280(3) 0.03321(16) 0.0431(8) Uani 1 1 d . . .
C13 C -0.0031(3) 0.7939(3) -0.04472(19) 0.0498(9) Uani 1 1 d . . .
C14 C 0.1703(2) 0.9635(3) -0.01783(15) 0.0413(7) Uani 1 1 d . . .
C21 C 0.3902(2) 0.9703(3) 0.12492(14) 0.0378(7) Uani 1 1 d . . .
C22 C 0.3458(3) 1.0833(3) 0.10996(19) 0.0568(10) Uani 1 1 d . . .
H22 H 0.2805 1.0885 0.0841 0.068 Uiso 1 1 calc R . .
C23 C 0.3967(5) 1.1903(4) 0.1328(2) 0.0738(14) Uani 1 1 d . . .
H23 H 0.3655 1.2663 0.1222 0.089 Uiso 1 1 calc R . .
C24 C 0.4920(5) 1.1840(4) 0.1706(2) 0.0733(14) Uani 1 1 d . . .
H24 H 0.5256 1.2556 0.1862 0.088 Uiso 1 1 calc R . .
C25 C 0.5381(3) 1.0732(4) 0.1854(2) 0.0705(13) Uani 1 1 d . . .
H25 H 0.6041 1.0690 0.2107 0.085 Uiso 1 1 calc R . .
C26 C 0.4875(3) 0.9664(4) 0.16310(17) 0.0556(9) Uani 1 1 d . . .
H26 H 0.5194 0.8909 0.1740 0.067 Uiso 1 1 calc R . .
C27 C 0.3281(3) 0.6924(3) 0.16750(16) 0.0413(7) Uani 1 1 d . . .
C28 C 0.3426(4) 0.5672(4) 0.1703(2) 0.0719(12) Uani 1 1 d . . .
H28 H 0.3491 0.5240 0.1378 0.086 Uiso 1 1 calc R . .
C29 C 0.3477(5) 0.5044(5) 0.2212(2) 0.0943(17) Uani 1 1 d . . .
H29 H 0.3578 0.4197 0.2225 0.113 Uiso 1 1 calc R . .
C30 C 0.3382(4) 0.5656(5) 0.2690(2) 0.0824(15) Uani 1 1 d . . .
H30 H 0.3417 0.5228 0.3029 0.099 Uiso 1 1 calc R . .
C31 C 0.3237(4) 0.6882(5) 0.2676(2) 0.0793(16) Uani 1 1 d . . .
H31 H 0.3165 0.7301 0.3003 0.095 Uiso 1 1 calc R . .
C32 C 0.3195(4) 0.7520(4) 0.21684(18) 0.0607(10) Uani 1 1 d . . .
H32 H 0.3106 0.8368 0.2163 0.073 Uiso 1 1 calc R . .

loop_
_atom_site_aniso_label
_atom_site_aniso_U_11
_atom_site_aniso_U_22
_atom_site_aniso_U_33
_atom_site_aniso_U_23
_atom_site_aniso_U_13
_atom_site_aniso_U_12
Re1 0.03117(7) 0.03469(8) 0.02697(8) -0.00034(5) 0.00212(5) 0.00375(4)
Sn1 0.03605(11) 0.03641(12) 0.02520(12) -0.00030(8) 0.00100(9) 0.00242(8)
O11 0.0726(17) 0.0623(16) 0.0497(16) -0.0126(13) 0.0235(14) 0.0061(14)
O12 0.0760(19) 0.0466(15) 0.079(2) 0.0105(14) 0.0222(16) -0.0100(14)
O13 0.0457(16) 0.090(2) 0.075(2) -0.0125(16) -0.0201(15) 0.0108(14)
O14 0.0779(18) 0.0445(14) 0.0631(19) 0.0126(13) 0.0113(15) 0.0028(13)
C11 0.0457(16) 0.0401(17) 0.0322(17) -0.0025(13) 0.0056(14) 0.0039(13)
C12 0.0368(15) 0.046(2) 0.045(2) -0.0028(15) 0.0063(14) -0.0020(13)
C13 0.0436(18) 0.051(2) 0.051(2) -0.0035(16) 0.0011(17) 0.0089(14)
C14 0.0407(16) 0.0426(18) 0.0386(19) -0.0015(14) 0.0038(14) 0.0066(14)
C21 0.0394(15) 0.0436(17) 0.0291(16) -0.0012(13) 0.0045(13) -0.0044(13)
C22 0.060(2) 0.048(2) 0.055(3) -0.0047(18) -0.0048(18) 0.0057(17)
C23 0.104(4) 0.041(2) 0.069(3) -0.0006(19) 0.002(3) -0.003(2)
C24 0.104(4) 0.056(3) 0.057(3) -0.006(2) 0.011(3) -0.032(2)
C25 0.063(2) 0.079(3) 0.061(3) -0.006(2) -0.007(2) -0.026(2)
C26 0.052(2) 0.056(2) 0.052(2) -0.0059(18) -0.0053(17) -0.0014(17)
C27 0.0426(17) 0.0462(19) 0.0313(18) 0.0050(13) -0.0004(14) -0.0003(13)
C28 0.106(4) 0.061(2) 0.051(3) 0.011(2) 0.022(2) 0.021(2)
C29 0.138(5) 0.069(3) 0.077(4) 0.039(3) 0.027(3) 0.031(3)
C30 0.085(3) 0.108(4) 0.047(3) 0.034(3) -0.002(2) -0.008(3)
C31 0.110(4) 0.094(4) 0.031(2) -0.004(2) 0.009(2) -0.035(3)
C32 0.086(3) 0.060(2) 0.036(2) -0.0055(18) 0.015(2) -0.020(2)

loop_
_atom_type_symbol
_atom_type_description
_atom_type_scat_dispersion_real
_atom_type_scat_dispersion_imag
_atom_type_scat_source
C C 0.0033 0.0016 'International Tables Vol C Tables 4.2.6.8 and 6.1.1.4'
H H 0.0000 0.0000 'International Tables Vol C Tables 4.2.6.8 and 6.1.1.4'
O O 0.0106 0.0060 'International Tables Vol C Tables 4.2.6.8 and 6.1.1.4'
Sn Sn -0.6537 1.4246 'International Tables Vol C Tables 4.2.6.8 and 6.1.1.4'
Re Re -1.0185 7.2310 'International Tables Vol C Tables 4.2.6.8 and 6.1.1.4'

loop_
_geom_angle_atom_site_label_1
_geom_angle_atom_site_label_2
_geom_angle_atom_site_label_3
_geom_angle
_geom_angle_site_symmetry_1
_geom_angle_site_symmetry_3
_geom_angle_publ_flag
C11 Re1 C13 94.21(15) . . ?
C11 Re1 C14 88.06(14) . . ?
C13 Re1 C14 93.48(14) . . ?
C11 Re1 C12 92.50(14) . . ?
C13 Re1 C12 89.48(14) . . ?
C14 Re1 C12 176.94(13) . . ?
C11 Re1 Sn1 78.60(9) . . ?
C13 Re1 Sn1 171.80(13) . . ?
C14 Re1 Sn1 90.24(9) . . ?
C12 Re1 Sn1 86.93(9) . . ?
C11 Re1 Sn1 171.21(10) . 7_565 ?
C13 Re1 Sn1 77.39(12) . 7_565 ?
C14 Re1 Sn1 89.86(10) . 7_565 ?
C12 Re1 Sn1 90.03(10) . 7_565 ?
Sn1 Re1 Sn1 109.955(7) . 7_565 ?
C11 Re1 Re1 133.65(10) . 7_565 ?
C13 Re1 Re1 132.12(12) . 7_565 ?
C14 Re1 Re1 90.09(9) . 7_565 ?
C12 Re1 Re1 87.35(9) . 7_565 ?
Sn1 Re1 Re1 55.088(6) . 7_565 ?
Sn1 Re1 Re1 54.866(6) 7_565 7_565 ?
C27 Sn1 C21 102.54(12) . . ?
C27 Sn1 Re1 120.75(9) . . ?
C21 Sn1 Re1 120.87(8) . . ?
C27 Sn1 Re1 121.94(9) . 7_565 ?
C21 Sn1 Re1 119.73(9) . 7_565 ?
Re1 Sn1 Re1 70.045(7) . 7_565 ?
O11 C11 Re1 175.2(3) . . ?
O12 C12 Re1 179.4(3) . . ?
O13 C13 Re1 176.9(4) . . ?
O14 C14 Re1 177.2(3) . . ?
C22 C21 C26 117.7(3) . . ?
C22 C21 Sn1 123.9(2) . . ?
C26 C21 Sn1 118.4(3) . . ?
C21 C22 C23 121.1(4) . . ?
C21 C22 H22 119.5 . . ?
C23 C22 H22 119.5 . . ?
C24 C23 C22 120.1(4) . . ?
C24 C23 H23 120.0 . . ?
C22 C23 H23 120.0 . . ?
C23 C24 C25 119.9(4) . . ?
C23 C24 H24 120.0 . . ?
C25 C24 H24 120.0 . . ?
C24 C25 C26 120.2(4) . . ?
C24 C25 H25 119.9 . . ?
C26 C25 H25 119.9 . . ?
C21 C26 C25 121.0(4) . . ?
C21 C26 H26 119.5 . . ?
C25 C26 H26 119.5 . . ?
C28 C27 C32 117.4(4) . . ?
C28 C27 Sn1 124.6(3) . . ?
C32 C27 Sn1 118.0(3) . . ?
C27 C28 C29 120.7(5) . . ?
C27 C28 H28 119.6 . . ?
C29 C28 H28 119.6 . . ?
C30 C29 C28 120.5(5) . . ?
C30 C29 H29 119.8 . . ?
C28 C29 H29 119.8 . . ?
C31 C30 C29 120.2(5) . . ?
C31 C30 H30 119.9 . . ?
C29 C30 H30 119.9 . . ?
C30 C31 C32 119.6(5) . . ?
C30 C31 H31 120.2 . . ?
C32 C31 H31 120.2 . . ?
C27 C32 C31 121.5(4) . . ?
C27 C32 H32 119.2 . . ?
C31 C32 H32 119.2 . . ?

loop_
_geom_bond_atom_site_label_1
_geom_bond_atom_site_label_2
_geom_bond_distance
_geom_bond_site_symmetry_2
_geom_bond_publ_flag
Re1 C11 1.931(3) . ?
Re1 C13 1.937(4) . ?
Re1 C14 1.978(4) . ?
Re1 C12 2.003(4) . ?
Re1 Sn1 2.7567(3) . ?
Re1 Sn1 2.7643(3) 7_565 ?
Re1 Re1 3.1685(3) 7_565 ?
Sn1 C27 2.141(3) . ?
Sn1 C21 2.141(3) . ?
Sn1 Re1 2.7643(3) 7_565 ?
O11 C11 1.145(4) . ?
O12 C12 1.132(4) . ?
O13 C13 1.147(4) . ?
O14 C14 1.140(4) . ?
C21 C22 1.371(5) . ?
C21 C26 1.380(5) . ?
C22 C23 1.388(5) . ?
C22 H22 0.9300 . ?
C23 C24 1.356(7) . ?
C23 H23 0.9300 . ?
C24 C25 1.357(6) . ?
C24 H24 0.9300 . ?
C25 C26 1.381(5) . ?
C25 H25 0.9300 . ?
C26 H26 0.9300 . ?
C27 C28 1.374(5) . ?
C27 C32 1.375(5) . ?
C28 C29 1.389(6) . ?
C28 H28 0.9300 . ?
C29 C30 1.353(8) . ?
C29 H29 0.9300 . ?
C30 C31 1.347(7) . ?
C30 H30 0.9300 . ?
C31 C32 1.393(6) . ?
C31 H31 0.9300 . ?
C32 H32 0.9300 . ?
